data_4069819
loop_
_publ_author_name
'Nagai, Yusuke'
'Kochi, Takuya'
'Nozaki, Kyoko'

_publ_section_title
;
 Synthesis of N-Heterocyclic Carbene-Sulfonate Palladium Complexes
;
_journal_issue 20
_journal_name_full Organometallics
_journal_page_first 6131
_journal_paper_doi 10.1021/om9004252
_journal_volume 28
_journal_year 2009
_chemical_formula_sum 'C13 H16 I2 N2'
_chemical_formula_weight 454.08
_chemical_name_systematic
; 
 ? 
;
_space_group_IT_number 61
_symmetry_cell_setting orthorhombic
_symmetry_space_group_name_Hall '-P 2ac 2ab'
_symmetry_space_group_name_H-M 'P b c a'
_atom_sites_solution_hydrogens geom
_atom_sites_solution_primary direct
_atom_sites_solution_secondary difmap
_audit_creation_method SHELXL-97
_cell_angle_alpha 90.00
_cell_angle_beta 90.00
_cell_angle_gamma 90.00
_cell_formula_units_Z 8
_cell_length_a 8.193(10)
_cell_length_b 17.064(17)
_cell_length_c 22.80(3)
_cell_measurement_reflns_used 8647
_cell_measurement_temperature 103(2)
_cell_measurement_theta_max 27.4835
_cell_measurement_theta_min 3.0631
_cell_volume 3188(7)
_computing_cell_refinement 'RIGAKU CrystalClear'
_computing_data_collection 'RIGAKU CrystalClear'
_computing_data_reduction 'RIGAKU CrystalClear'
_computing_molecular_graphics ORTEP-III
_computing_structure_refinement 'SHELXL-97 (Sheldrick, 1997)'
_computing_structure_solution SIR-97
_diffrn_ambient_temperature 103(2)
_diffrn_measured_fraction_theta_full 0.988
_diffrn_measured_fraction_theta_max 0.988
_diffrn_radiation_monochromator graphite
_diffrn_radiation_source 'fine-focus sealed tube'
_diffrn_radiation_type MoK\a
_diffrn_radiation_wavelength 0.71070
_diffrn_reflns_av_R_equivalents 0.1028
_diffrn_reflns_av_sigmaI/netI 0.0515
_diffrn_reflns_limit_h_max 10
_diffrn_reflns_limit_h_min -10
_diffrn_reflns_limit_k_max 14
_diffrn_reflns_limit_k_min -22
_diffrn_reflns_limit_l_max 29
_diffrn_reflns_limit_l_min -28
_diffrn_reflns_number 18917
_diffrn_reflns_theta_full 27.48
_diffrn_reflns_theta_max 27.48
_diffrn_reflns_theta_min 3.06
_exptl_absorpt_coefficient_mu 3.930
_exptl_absorpt_correction_T_max 0.6738
_exptl_absorpt_correction_T_min 0.2933
_exptl_absorpt_correction_type multi-scan
_exptl_absorpt_process_details 'Jacobson, R. (1998). Private communication to the Rigaku Corporation'
_exptl_crystal_colour Colorless
_exptl_crystal_density_diffrn 1.893
_exptl_crystal_density_method 'not measured'
_exptl_crystal_description Platelet
_exptl_crystal_F_000 1712
_exptl_crystal_size_max 0.40
_exptl_crystal_size_mid 0.30
_exptl_crystal_size_min 0.10
_refine_diff_density_max 2.060
_refine_diff_density_min -1.330
_refine_diff_density_rms 0.248
_refine_ls_extinction_method none
_refine_ls_goodness_of_fit_ref 1.065
_refine_ls_hydrogen_treatment constr
_refine_ls_matrix_type full
_refine_ls_number_parameters 157
_refine_ls_number_reflns 3621
_refine_ls_number_restraints 0
_refine_ls_restrained_S_all 1.065
_refine_ls_R_factor_all 0.0529
_refine_ls_R_factor_gt 0.0499
_refine_ls_shift/su_max 0.001
_refine_ls_shift/su_mean 0.000
_refine_ls_structure_factor_coef Fsqd
_refine_ls_weighting_details 'calc w=1/[\s^2^(Fo^2^)+(0.0773P)^2^+15.7851P] where P=(Fo^2^+2Fc^2^)/3'
_refine_ls_weighting_scheme calc
_refine_ls_wR_factor_gt 0.1311
_refine_ls_wR_factor_ref 0.1362
_reflns_number_gt 3378
_reflns_number_total 3621
_reflns_threshold_expression >2sigma(I)
_cod_data_source_file om9004252_si_002.cif
_cod_data_source_block 9b
_cod_depositor_comments
;
The following automatic conversions were performed:
'_atom_site_symetry_multiplicity' tag replaced with
'_atom_site_symmetry_multiplicity'.

Automatic conversion script
Id: cif_correct_tags 1440 2010-10-19 06:21:57Z saulius 

The following automatic conversions were performed:

'_exptl_absorpt_correction_type' value 'Multi-scan' changed to
'multi-scan' according to
/home/saulius/struct/CIF-dictionaries/cif_core.dic dictionary named
'cif_core.dic' version 2.4.2 from 2011-04-26.

Automatic conversion script
Id: cif_fix_values 1715 2011-07-08 13:25:40Z adriana 
;
_cod_original_cell_volume 3187(6)
_cod_original_sg_symbol_H-M Pbca
_cod_database_code 4069819

loop_
_symmetry_equiv_pos_as_xyz
'x, y, z'
'-x+1/2, -y, z+1/2'
'x+1/2, -y+1/2, -z'
'-x, y+1/2, -z+1/2'
'-x, -y, -z'
'x-1/2, y, -z-1/2'
'-x-1/2, y-1/2, z'
'x, -y-1/2, z-1/2'

loop_
_atom_site_label
_atom_site_type_symbol
_atom_site_fract_x
_atom_site_fract_y
_atom_site_fract_z
_atom_site_U_iso_or_equiv
_atom_site_adp_type
_atom_site_occupancy
_atom_site_symmetry_multiplicity
_atom_site_calc_flag
_atom_site_refinement_flags
C1 C 0.3547(6) 0.1679(3) 0.6034(2) 0.0175(9) Uani 1 1 d .
H1 H 0.4166 0.2117 0.6164 0.021 Uiso 1 1 calc R
N1 N 0.3244(5) 0.1488(2) 0.54769(18) 0.0175(8) Uani 1 1 d .
C2 C 0.2307(7) 0.0814(3) 0.5461(2) 0.0237(11) Uani 1 1 d .
H2 H 0.1927 0.0551 0.5120 0.028 Uiso 1 1 calc R
C3 C 0.2038(6) 0.0601(3) 0.6023(2) 0.0225(10) Uani 1 1 d .
H3 H 0.1424 0.0161 0.6151 0.027 Uiso 1 1 calc R
N2 N 0.2823(5) 0.1144(2) 0.6380(2) 0.0197(8) Uani 1 1 d .
C4 C 0.3782(6) 0.1942(3) 0.4974(2) 0.0201(9) Uani 1 1 d .
H4 H 0.4017 0.2485 0.5101 0.024 Uiso 1 1 calc R
H5 H 0.2889 0.1963 0.4682 0.024 Uiso 1 1 calc R
I1 I 0.59345(4) 0.14572(2) 0.456289(14) 0.02346(14) Uani 1 1 d .
C5 C 0.2816(6) 0.1151(3) 0.7011(2) 0.0176(9) Uani 1 1 d .
C6 C 0.2155(6) 0.1803(3) 0.7298(2) 0.0202(9) Uani 1 1 d .
C7 C 0.2172(6) 0.1797(4) 0.7913(2) 0.0248(11) Uani 1 1 d .
H6 H 0.1760 0.2239 0.8119 0.030 Uiso 1 1 calc R
C8 C 0.2775(7) 0.1166(4) 0.8228(2) 0.0271(11) Uani 1 1 d .
C9 C 0.3416(7) 0.0516(3) 0.7923(2) 0.0259(11) Uani 1 1 d .
H7 H 0.3828 0.0081 0.8136 0.031 Uiso 1 1 calc R
C10 C 0.3452(6) 0.0505(3) 0.7309(2) 0.0218(10) Uani 1 1 d .
C11 C 0.1434(7) 0.2498(3) 0.6981(2) 0.0260(11) Uani 1 1 d .
H8 H 0.0710 0.2785 0.7247 0.039 Uiso 1 1 calc R
H9 H 0.0810 0.2315 0.6641 0.039 Uiso 1 1 calc R
H10 H 0.2314 0.2845 0.6849 0.039 Uiso 1 1 calc R
C12 C 0.2757(10) 0.1167(5) 0.8893(3) 0.0417(17) Uani 1 1 d .
H11 H 0.2466 0.1691 0.9035 0.063 Uiso 1 1 calc R
H12 H 0.3842 0.1026 0.9040 0.063 Uiso 1 1 calc R
H13 H 0.1953 0.0786 0.9034 0.063 Uiso 1 1 calc R
C13 C 0.4162(7) -0.0195(3) 0.6996(3) 0.0291(12) Uani 1 1 d .
H14 H 0.4888 -0.0480 0.7263 0.044 Uiso 1 1 calc R
H15 H 0.4782 -0.0018 0.6653 0.044 Uiso 1 1 calc R
H16 H 0.3277 -0.0542 0.6869 0.044 Uiso 1 1 calc R
I2 I 0.52635(4) 0.368239(19) 0.604888(15) 0.02074(14) Uani 1 1 d .

loop_
_atom_site_aniso_label
_atom_site_aniso_U_11
_atom_site_aniso_U_22
_atom_site_aniso_U_33
_atom_site_aniso_U_23
_atom_site_aniso_U_13
_atom_site_aniso_U_12
C1 0.021(2) 0.013(2) 0.019(2) -0.0003(17) 0.0043(17) -0.0019(18)
N1 0.016(2) 0.016(2) 0.020(2) -0.0023(15) 0.0028(15) -0.0032(15)
C2 0.028(3) 0.015(2) 0.027(3) -0.0017(18) -0.002(2) -0.002(2)
C3 0.019(2) 0.017(2) 0.031(3) -0.0020(19) -0.0008(19) -0.0059(19)
N2 0.020(2) 0.0123(19) 0.027(2) 0.0025(16) 0.0040(16) -0.0039(16)
C4 0.019(2) 0.023(3) 0.019(2) -0.0001(18) 0.0033(17) -0.0003(19)
I1 0.0228(2) 0.0277(2) 0.0199(2) -0.00153(12) 0.00407(11) 0.00143(12)
C5 0.017(2) 0.016(2) 0.020(2) 0.0006(17) 0.0023(17) -0.0035(18)
C6 0.019(2) 0.018(2) 0.024(2) 0.0012(19) 0.0044(18) -0.0020(18)
C7 0.023(2) 0.029(3) 0.023(2) 0.001(2) 0.0009(19) 0.002(2)
C8 0.024(3) 0.035(3) 0.021(3) 0.004(2) 0.002(2) 0.000(2)
C9 0.025(3) 0.024(3) 0.029(3) 0.008(2) -0.001(2) -0.002(2)
C10 0.021(2) 0.016(2) 0.028(2) -0.0025(19) -0.0003(19) -0.0003(19)
C11 0.032(3) 0.013(2) 0.033(3) 0.000(2) 0.009(2) 0.007(2)
C12 0.044(4) 0.058(5) 0.023(3) 0.002(3) 0.002(2) 0.016(3)
C13 0.035(3) 0.016(3) 0.037(3) -0.003(2) -0.005(2) 0.005(2)
I2 0.0195(2) 0.0133(2) 0.0293(2) -0.00220(11) 0.00171(12) 0.00007(11)

loop_
_atom_type_symbol
_atom_type_description
_atom_type_scat_dispersion_real
_atom_type_scat_dispersion_imag
_atom_type_scat_source
C C 0.0033 0.0016 'International Tables Vol C Tables 4.2.6.8 and 6.1.1.4'
H H 0.0000 0.0000 'International Tables Vol C Tables 4.2.6.8 and 6.1.1.4'
N N 0.0061 0.0033 'International Tables Vol C Tables 4.2.6.8 and 6.1.1.4'
I I -0.4742 1.8119 'International Tables Vol C Tables 4.2.6.8 and 6.1.1.4'

loop_
_geom_angle_atom_site_label_1
_geom_angle_atom_site_label_2
_geom_angle_atom_site_label_3
_geom_angle
N1 C1 N2 108.1(4)
N1 C1 H1 126.0
N2 C1 H1 126.0
C1 N1 C2 109.3(4)
C1 N1 C4 124.4(4)
C2 N1 C4 126.2(4)
C3 C2 N1 106.8(4)
C3 C2 H2 126.6
N1 C2 H2 126.6
C2 C3 N2 107.5(5)
C2 C3 H3 126.2
N2 C3 H3 126.2
C1 N2 C3 108.2(5)
C1 N2 C5 125.6(4)
C3 N2 C5 126.1(4)
N1 C4 I1 112.7(3)
N1 C4 H4 109.0
I1 C4 H4 109.0
N1 C4 H5 109.0
I1 C4 H5 109.0
H4 C4 H5 107.8
C10 C5 C6 122.9(5)
C10 C5 N2 118.6(4)
C6 C5 N2 118.5(4)
C5 C6 C7 117.3(5)
C5 C6 C11 123.5(5)
C7 C6 C11 119.2(5)
C8 C7 C6 121.8(5)
C8 C7 H6 119.1
C6 C7 H6 119.1
C7 C8 C9 119.2(5)
C7 C8 C12 121.0(6)
C9 C8 C12 119.9(5)
C10 C9 C8 120.8(5)
C10 C9 H7 119.6
C8 C9 H7 119.6
C5 C10 C9 117.9(5)
C5 C10 C13 122.6(5)
C9 C10 C13 119.5(5)
C6 C11 H8 109.5
C6 C11 H9 109.5
H8 C11 H9 109.5
C6 C11 H10 109.5
H8 C11 H10 109.5
H9 C11 H10 109.5
C8 C12 H11 109.5
C8 C12 H12 109.5
H11 C12 H12 109.5
C8 C12 H13 109.5
H11 C12 H13 109.5
H12 C12 H13 109.5
C10 C13 H14 109.5
C10 C13 H15 109.5
H14 C13 H15 109.5
C10 C13 H16 109.5
H14 C13 H16 109.5
H15 C13 H16 109.5

loop_
_geom_bond_atom_site_label_1
_geom_bond_atom_site_label_2
_geom_bond_distance
C1 N1 1.335(6)
C1 N2 1.345(6)
C1 H1 0.9500
N1 C2 1.383(7)
N1 C4 1.452(6)
C2 C3 1.350(7)
C2 H2 0.9500
C3 N2 1.391(7)
C3 H3 0.9500
N2 C5 1.438(7)
C4 I1 2.161(5)
C4 H4 0.9900
C4 H5 0.9900
C5 C10 1.396(7)
C5 C6 1.399(7)
C6 C7 1.401(7)
C6 C11 1.510(7)
C7 C8 1.386(8)
C7 H6 0.9500
C8 C9 1.411(8)
C8 C12 1.516(8)
C9 C10 1.398(8)
C9 H7 0.9500
C10 C13 1.509(7)
C11 H8 0.9800
C11 H9 0.9800
C11 H10 0.9800
C12 H11 0.9800
C12 H12 0.9800
C12 H13 0.9800
C13 H14 0.9800
C13 H15 0.9800
C13 H16 0.9800

loop_
_geom_torsion_atom_site_label_1
_geom_torsion_atom_site_label_2
_geom_torsion_atom_site_label_3
_geom_torsion_atom_site_label_4
_geom_torsion
N2 C1 N1 C2 -0.1(6)
N2 C1 N1 C4 178.0(4)
C1 N1 C2 C3 0.4(6)
C4 N1 C2 C3 -177.7(5)
N1 C2 C3 N2 -0.5(6)
N1 C1 N2 C3 -0.2(6)
N1 C1 N2 C5 -178.0(4)
C2 C3 N2 C1 0.4(6)
C2 C3 N2 C5 178.2(5)
C1 N1 C4 I1 100.3(5)
C2 N1 C4 I1 -81.9(6)
C1 N2 C5 C10 -122.1(6)
C3 N2 C5 C10 60.4(7)
C1 N2 C5 C6 58.6(7)
C3 N2 C5 C6 -118.9(6)
C10 C5 C6 C7 1.1(7)
N2 C5 C6 C7 -179.6(4)
C10 C5 C6 C11 -178.7(5)
N2 C5 C6 C11 0.5(7)
C5 C6 C7 C8 -1.8(8)
C11 C6 C7 C8 178.1(5)
C6 C7 C8 C9 1.2(8)
C6 C7 C8 C12 -179.0(6)
C7 C8 C9 C10 0.2(8)
C12 C8 C9 C10 -179.6(6)
C6 C5 C10 C9 0.1(8)
N2 C5 C10 C9 -179.1(5)
C6 C5 C10 C13 180.0(5)
N2 C5 C10 C13 0.7(7)
C8 C9 C10 C5 -0.8(8)
C8 C9 C10 C13 179.4(5)
